data_7154431
loop_
_publ_author_name
'Khajuria, Rajni'
'Kannaboina, Prakash'
'Kapoor, Kamal K.'
'Gupta, Annah'
'Raina, Gaurav'
'Jassal, Amanpreet Kaur'
'Rana, Love Karan'
'Hundal, Maninder S.'
'Das, Parthasarathi'

_publ_section_title
;
 Divergent synthesis of 4,6-diarylated pyridin-2(1H)-ones from chalcones:
 novel access to 2,4,6-triaryl pyridines.
;
_journal_issue 21
_journal_name_full 'Organic &amp; biomolecular chemistry'
_journal_page_first 5944
_journal_page_last 5954
_journal_paper_doi 10.1039/c5ob00545k
_journal_volume 13
_journal_year 2015
_chemical_formula_moiety 'C18 H14 Cl N O2'
_chemical_formula_sum 'C18 H14 Cl N O2'
_chemical_formula_weight 311.75
_space_group_IT_number 14
_symmetry_cell_setting monoclinic
_symmetry_space_group_name_Hall '-P 2ybc'
_symmetry_space_group_name_H-M 'P 1 21/c 1'
_atom_sites_solution_hydrogens geom
_atom_sites_solution_primary direct
_atom_sites_solution_secondary difmap
_audit_creation_method SHELXL-97
_audit_update_record
;
2014-07-11 deposited with the CCDC.
2015-04-14 downloaded from the CCDC.
;
_cell_angle_alpha 90.00
_cell_angle_beta 106.043(3)
_cell_angle_gamma 90.00
_cell_formula_units_Z 4
_cell_length_a 15.8518(10)
_cell_length_b 7.2952(5)
_cell_length_c 13.5752(7)
_cell_measurement_reflns_used 3204
_cell_measurement_temperature 296(2)
_cell_measurement_theta_max 26.06
_cell_measurement_theta_min 2.67
_cell_volume 1508.72(16)
_computing_cell_refinement 'Bruker SAINT'
_computing_data_collection 'Bruker APEX2'
_computing_data_reduction 'Bruker SAINT'
_computing_molecular_graphics 'Bruker SHELXTL'
_computing_publication_material 'Bruker SHELXTL'
_computing_structure_refinement 'SHELXL-97 (Sheldrick, 2008)'
_computing_structure_solution 'Sir-92 (Altomare et al., 1993)'
_diffrn_ambient_temperature 296(2)
_diffrn_measured_fraction_theta_full 0.983
_diffrn_measured_fraction_theta_max 0.983
_diffrn_measurement_device_type 'Bruker APEX-II CCD'
_diffrn_measurement_method '\f and \w scans'
_diffrn_radiation_monochromator graphite
_diffrn_radiation_source 'fine-focus sealed tube'
_diffrn_radiation_type MoK\a
_diffrn_radiation_wavelength 0.71073
_diffrn_reflns_av_R_equivalents 0.0243
_diffrn_reflns_av_sigmaI/netI 0.0257
_diffrn_reflns_limit_h_max 18
_diffrn_reflns_limit_h_min -19
_diffrn_reflns_limit_k_max 9
_diffrn_reflns_limit_k_min -9
_diffrn_reflns_limit_l_max 16
_diffrn_reflns_limit_l_min -16
_diffrn_reflns_number 11515
_diffrn_reflns_theta_full 26.56
_diffrn_reflns_theta_max 26.56
_diffrn_reflns_theta_min 2.67
_exptl_absorpt_coefficient_mu 0.259
_exptl_absorpt_correction_T_max 0.7454
_exptl_absorpt_correction_T_min 0.6520
_exptl_absorpt_correction_type multi-scan
_exptl_absorpt_process_details 'SADABS-2008/1 - Bruker AXS area detector scaling and absorption correction'
_exptl_crystal_colour colorless
_exptl_crystal_density_diffrn 1.372
_exptl_crystal_density_method 'not measured'
_exptl_crystal_description Rectangular
_exptl_crystal_F_000 648
_exptl_crystal_size_max 0.14
_exptl_crystal_size_mid 0.11
_exptl_crystal_size_min 0.08
_refine_diff_density_max 0.298
_refine_diff_density_min -0.317
_refine_diff_density_rms 0.044
_refine_ls_extinction_method none
_refine_ls_goodness_of_fit_ref 1.036
_refine_ls_hydrogen_treatment mixed
_refine_ls_matrix_type full
_refine_ls_number_parameters 203
_refine_ls_number_reflns 3082
_refine_ls_number_restraints 1
_refine_ls_restrained_S_all 1.036
_refine_ls_R_factor_all 0.0795
_refine_ls_R_factor_gt 0.0535
_refine_ls_shift/su_max 0.001
_refine_ls_shift/su_mean 0.000
_refine_ls_structure_factor_coef Fsqd
_refine_ls_weighting_details 'calc w=1/[\s^2^(Fo^2^)+(0.0779P)^2^+0.6163P] where P=(Fo^2^+2Fc^2^)/3'
_refine_ls_weighting_scheme calc
_refine_ls_wR_factor_gt 0.1443
_refine_ls_wR_factor_ref 0.1642
_reflns_number_gt 2142
_reflns_number_total 3082
_reflns_threshold_expression >2sigma(I)
_cod_data_source_file c5ob00545k2.cif
_cod_data_source_block shelxl
_cod_depositor_comments
;
The following automatic conversions were performed:

'_symmetry_cell_setting' value 'Monoclinic' changed to 'monoclinic'
according to
/usr/data/users/saulius/crontab/automatic-downloads/rss-feeds/RSC/lib/dictionaries/cif_core.dic
dictionary named 'cif_core.dic' version 2.4.2 from 2011-04-26.

Automatic conversion script
Id: cif_fix_values 3271 2015-04-21 07:52:19Z andrius 

 Adding full bibliography for 7154430--7154435.cif.
;
_cod_original_cell_volume 1508.73(16)
_cod_original_sg_symbol_H-M 'P 21/c'
_cod_database_code 7154431

loop_
_symmetry_equiv_pos_as_xyz
'x, y, z'
'-x, y+1/2, -z+1/2'
'-x, -y, -z'
'x, -y-1/2, z-1/2'

loop_
_atom_site_label
_atom_site_type_symbol
_atom_site_fract_x
_atom_site_fract_y
_atom_site_fract_z
_atom_site_U_iso_or_equiv
_atom_site_adp_type
_atom_site_occupancy
_atom_site_symmetry_multiplicity
_atom_site_calc_flag
_atom_site_refinement_flags
C1 C 0.71611(15) 0.2699(3) 0.66069(16) 0.0457(5) Uani 1 1 d .
C2 C 0.6407(2) 0.2395(6) 0.5849(2) 0.0942(12) Uani 1 1 d .
H2 H 0.6431 0.2393 0.5172 0.113 Uiso 1 1 calc R
C3 C 0.5619(2) 0.2093(6) 0.6039(2) 0.1023(14) Uani 1 1 d .
H3 H 0.5124 0.1883 0.5495 0.123 Uiso 1 1 calc R
C4 C 0.55442(17) 0.2094(4) 0.7003(2) 0.0625(7) Uani 1 1 d .
C5 C 0.6269(2) 0.2393(7) 0.7772(2) 0.1089(15) Uani 1 1 d .
H5 H 0.6234 0.2411 0.8445 0.131 Uiso 1 1 calc R
C6 C 0.70693(19) 0.2675(7) 0.7573(2) 0.1076(15) Uani 1 1 d .
H6 H 0.7564 0.2856 0.8122 0.129 Uiso 1 1 calc R
C7 C 0.88023(15) 0.3026(3) 0.72084(16) 0.0426(5) Uani 1 1 d .
H7 H 0.8787 0.2661 0.7860 0.051 Uiso 1 1 calc R
C8 C 0.80129(15) 0.3087(3) 0.64009(16) 0.0419(5) Uani 1 1 d .
C9 C 0.80664(15) 0.3556(3) 0.54436(16) 0.0466(6) Uani 1 1 d .
H9 H 0.7555 0.3579 0.4905 0.056 Uiso 1 1 calc R
C10 C 0.88737(15) 0.4007(3) 0.52446(15) 0.0436(5) Uani 1 1 d .
C11 C 0.95777(14) 0.3495(3) 0.70405(15) 0.0397(5) Uani 1 1 d .
C12 C 1.04223(14) 0.3469(3) 0.78499(16) 0.0416(5) Uani 1 1 d .
C13 C 1.12080(16) 0.3074(3) 0.76376(18) 0.0509(6) Uani 1 1 d .
H13 H 1.1212 0.2852 0.6964 0.061 Uiso 1 1 calc R
C14 C 1.19831(17) 0.3004(4) 0.8405(2) 0.0604(7) Uani 1 1 d .
H14 H 1.2506 0.2741 0.8251 0.072 Uiso 1 1 calc R
C15 C 1.19803(17) 0.3324(4) 0.93986(19) 0.0577(7) Uani 1 1 d .
C16 C 1.12165(19) 0.3749(4) 0.96351(18) 0.0599(7) Uani 1 1 d .
H16 H 1.1221 0.3988 1.0309 0.072 Uiso 1 1 calc R
C17 C 1.04448(16) 0.3816(3) 0.88650(17) 0.0523(6) Uani 1 1 d .
H17 H 0.9926 0.4100 0.9025 0.063 Uiso 1 1 calc R
C18 C 0.4618(2) 0.1954(5) 0.8120(3) 0.0935(11) Uani 1 1 d .
H18A H 0.4792 0.3155 0.8389 0.140 Uiso 1 1 calc R
H18B H 0.4976 0.1051 0.8557 0.140 Uiso 1 1 calc R
H18C H 0.4013 0.1754 0.8090 0.140 Uiso 1 1 calc R
N1 N 0.95971(12) 0.3981(3) 0.60714(13) 0.0420(4) Uani 1 1 d D
H1 H 1.0069(12) 0.441(3) 0.5963(17) 0.050 Uiso 1 1 d D
O1 O 0.89465(10) 0.4450(3) 0.43798(10) 0.0557(5) Uani 1 1 d .
O2 O 0.47269(13) 0.1812(4) 0.71235(16) 0.0885(8) Uani 1 1 d .
Cl1 Cl 1.29534(5) 0.31935(13) 1.03758(6) 0.0911(3) Uani 1 1 d .

loop_
_atom_site_aniso_label
_atom_site_aniso_U_11
_atom_site_aniso_U_22
_atom_site_aniso_U_33
_atom_site_aniso_U_23
_atom_site_aniso_U_13
_atom_site_aniso_U_12
C1 0.0415(12) 0.0532(14) 0.0430(11) 0.0013(10) 0.0123(9) -0.0002(10)
C2 0.0575(18) 0.183(4) 0.0439(14) -0.0102(19) 0.0177(13) -0.027(2)
C3 0.0504(17) 0.202(4) 0.0519(16) -0.012(2) 0.0096(13) -0.034(2)
C4 0.0424(14) 0.087(2) 0.0601(15) -0.0013(14) 0.0180(12) -0.0074(13)
C5 0.0512(18) 0.226(5) 0.0514(16) 0.023(2) 0.0174(14) -0.018(2)
C6 0.0439(16) 0.227(5) 0.0501(15) 0.028(2) 0.0097(13) -0.019(2)
C7 0.0447(12) 0.0455(12) 0.0383(10) 0.0041(9) 0.0128(9) -0.0010(10)
C8 0.0443(12) 0.0393(11) 0.0429(11) -0.0005(9) 0.0135(9) -0.0020(9)
C9 0.0422(12) 0.0564(14) 0.0392(11) 0.0006(10) 0.0080(9) -0.0032(10)
C10 0.0466(13) 0.0481(13) 0.0375(11) -0.0016(9) 0.0138(9) -0.0034(10)
C11 0.0442(12) 0.0370(11) 0.0386(11) 0.0018(9) 0.0127(9) -0.0003(9)
C12 0.0447(12) 0.0382(12) 0.0418(11) 0.0050(9) 0.0120(9) -0.0027(9)
C13 0.0492(14) 0.0555(14) 0.0488(12) 0.0003(11) 0.0148(10) 0.0010(11)
C14 0.0441(14) 0.0654(17) 0.0696(16) 0.0038(13) 0.0125(12) 0.0041(12)
C15 0.0530(15) 0.0545(15) 0.0556(14) 0.0059(11) -0.0019(11) -0.0063(12)
C16 0.0653(17) 0.0685(17) 0.0422(12) 0.0033(12) 0.0088(11) -0.0079(14)
C17 0.0498(14) 0.0626(15) 0.0451(12) 0.0035(11) 0.0143(10) -0.0039(12)
C18 0.074(2) 0.125(3) 0.100(2) -0.013(2) 0.055(2) -0.018(2)
N1 0.0416(10) 0.0482(11) 0.0382(9) 0.0024(8) 0.0144(8) -0.0055(9)
O1 0.0526(10) 0.0813(12) 0.0350(8) 0.0000(8) 0.0151(7) -0.0122(9)
O2 0.0444(11) 0.151(2) 0.0732(13) -0.0039(13) 0.0216(9) -0.0155(12)
Cl1 0.0635(5) 0.1091(7) 0.0789(5) 0.0070(4) -0.0167(4) -0.0049(4)

loop_
_atom_type_symbol
_atom_type_description
_atom_type_scat_dispersion_real
_atom_type_scat_dispersion_imag
_atom_type_scat_source
C C 0.0033 0.0016 'International Tables Vol C Tables 4.2.6.8 and 6.1.1.4'
H H 0.0000 0.0000 'International Tables Vol C Tables 4.2.6.8 and 6.1.1.4'
N N 0.0061 0.0033 'International Tables Vol C Tables 4.2.6.8 and 6.1.1.4'
O O 0.0106 0.0060 'International Tables Vol C Tables 4.2.6.8 and 6.1.1.4'
Cl Cl 0.1484 0.1585 'International Tables Vol C Tables 4.2.6.8 and 6.1.1.4'

loop_
_geom_angle_atom_site_label_1
_geom_angle_atom_site_label_2
_geom_angle_atom_site_label_3
_geom_angle
C6 C1 C2 114.9(2)
C6 C1 C8 122.1(2)
C2 C1 C8 123.0(2)
C3 C2 C1 122.8(2)
C3 C2 H2 118.6
C1 C2 H2 118.6
C4 C3 C2 121.1(3)
C4 C3 H3 119.5
C2 C3 H3 119.5
C5 C4 C3 118.1(3)
C5 C4 O2 124.7(2)
C3 C4 O2 117.2(3)
C4 C5 C6 120.5(3)
C4 C5 H5 119.8
C6 C5 H5 119.8
C1 C6 C5 122.6(3)
C1 C6 H6 118.7
C5 C6 H6 118.7
C11 C7 C8 120.66(19)
C11 C7 H7 119.7
C8 C7 H7 119.7
C9 C8 C7 117.9(2)
C9 C8 C1 121.8(2)
C7 C8 C1 120.28(18)
C8 C9 C10 122.3(2)
C8 C9 H9 118.8
C10 C9 H9 118.8
O1 C10 N1 120.0(2)
O1 C10 C9 124.0(2)
N1 C10 C9 115.93(18)
C7 C11 N1 119.3(2)
C7 C11 C12 123.30(18)
N1 C11 C12 117.43(18)
C13 C12 C17 117.8(2)
C13 C12 C11 122.01(19)
C17 C12 C11 120.2(2)
C14 C13 C12 121.1(2)
C14 C13 H13 119.4
C12 C13 H13 119.4
C15 C14 C13 119.6(2)
C15 C14 H14 120.2
C13 C14 H14 120.2
C14 C15 C16 120.8(2)
C14 C15 Cl1 119.9(2)
C16 C15 Cl1 119.3(2)
C15 C16 C17 119.2(2)
C15 C16 H16 120.4
C17 C16 H16 120.4
C16 C17 C12 121.4(2)
C16 C17 H17 119.3
C12 C17 H17 119.3
O2 C18 H18A 109.5
O2 C18 H18B 109.5
H18A C18 H18B 109.5
O2 C18 H18C 109.5
H18A C18 H18C 109.5
H18B C18 H18C 109.5
C10 N1 C11 123.80(18)
C10 N1 H1 115.3(16)
C11 N1 H1 120.6(16)
C4 O2 C18 118.3(2)

loop_
_geom_bond_atom_site_label_1
_geom_bond_atom_site_label_2
_geom_bond_distance
C1 C6 1.359(3)
C1 C2 1.363(4)
C1 C8 1.480(3)
C2 C3 1.362(4)
C2 H2 0.9300
C3 C4 1.346(4)
C3 H3 0.9300
C4 C5 1.340(4)
C4 O2 1.365(3)
C5 C6 1.383(4)
C5 H5 0.9300
C6 H6 0.9300
C7 C11 1.355(3)
C7 C8 1.418(3)
C7 H7 0.9300
C8 C9 1.369(3)
C9 C10 1.418(3)
C9 H9 0.9300
C10 O1 1.253(2)
C10 N1 1.365(3)
C11 N1 1.371(3)
C11 C12 1.479(3)
C12 C13 1.384(3)
C12 C17 1.392(3)
C13 C14 1.375(3)
C13 H13 0.9300
C14 C15 1.370(4)
C14 H14 0.9300
C15 C16 1.371(4)
C15 Cl1 1.737(3)
C16 C17 1.373(3)
C16 H16 0.9300
C17 H17 0.9300
C18 O2 1.414(4)
C18 H18A 0.9600
C18 H18B 0.9600
C18 H18C 0.9600
N1 H1 0.860(16)
